data_4320144
loop_
_publ_author_name
'Marty W. DeGroot'
'Michael W. Cockburn'
'Mark S. Workentin'
'John F. Corrigan'

_publ_section_title
;
 Trialkylphosphine-Stabilized Copper-Phenyltellurolate Complexes: From
 Small Molecules to Nanoclusters via Condensation Reactions
;
_journal_name_full 'Inorganic Chemistry'
_journal_page_first 4678
_journal_page_last 4685
_journal_paper_doi 10.1021/ic001260k
_journal_volume 40
_journal_year 2001
_chemical_formula_sum 'C66 H95 Cu5 P4 Te6'
_chemical_formula_weight 2095.60
_chemical_name_systematic
; 
 ? 
;
_space_group_IT_number 14
_symmetry_cell_setting monoclinic
_symmetry_space_group_name_Hall '-P 2ybc'
_symmetry_space_group_name_H-M 'P 1 21/c 1'
_atom_sites_solution_hydrogens geom
_atom_sites_solution_primary direct
_atom_sites_solution_secondary difmap
_audit_creation_method SHELXL-97
_cell_angle_alpha 90.00
_cell_angle_beta 91.990(10)
_cell_angle_gamma 90.00
_cell_formula_units_Z 4
_cell_length_a 17.4800(10)
_cell_length_b 14.5520(10)
_cell_length_c 30.403(2)
_cell_measurement_reflns_used 2000
_cell_measurement_temperature 200(2)
_cell_measurement_theta_max 24.19
_cell_measurement_theta_min 1.55
_cell_volume 7728.9(9)
_computing_cell_refinement 'STOE IPDS CELL SOFTWARE'
_computing_data_collection 'STOE IPDS COLLECT SOFTWARE'
_computing_data_reduction 'STOE IPDS INTEGRATE SOFTWARE'
_computing_structure_refinement 'SHELXL-97 (Sheldrick, 1997)'
_computing_structure_solution 'SHELXS-97 (Sheldrick, 1990)'
_diffrn_ambient_temperature 200(2)
_diffrn_measured_fraction_theta_full 0.980
_diffrn_measured_fraction_theta_max 0.980
_diffrn_measurement_device_type 'STOE IPDS'
_diffrn_measurement_method 'Phi frames'
_diffrn_radiation_monochromator graphite
_diffrn_radiation_source 'fine-focus sealed tube'
_diffrn_radiation_type MoK\a
_diffrn_radiation_wavelength 0.71073
_diffrn_reflns_av_R_equivalents 0.0555
_diffrn_reflns_av_sigmaI/netI 0.0809
_diffrn_reflns_limit_h_max 20
_diffrn_reflns_limit_h_min -17
_diffrn_reflns_limit_k_max 14
_diffrn_reflns_limit_k_min -16
_diffrn_reflns_limit_l_max 34
_diffrn_reflns_limit_l_min -34
_diffrn_reflns_number 29456
_diffrn_reflns_theta_full 24.19
_diffrn_reflns_theta_max 24.19
_diffrn_reflns_theta_min 1.55
_exptl_absorpt_coefficient_mu 3.691
_exptl_absorpt_correction_type integration
_exptl_crystal_colour yellow
_exptl_crystal_density_diffrn 1.801
_exptl_crystal_density_method 'not measured'
_exptl_crystal_description needle
_exptl_crystal_F_000 4032
_exptl_crystal_size_max 0.36mm
_exptl_crystal_size_mid 0.06mm
_exptl_crystal_size_min 0.06mm
_refine_diff_density_max 0.871
_refine_diff_density_min -1.221
_refine_diff_density_rms 0.126
_refine_ls_extinction_method none
_refine_ls_goodness_of_fit_ref 0.875
_refine_ls_hydrogen_treatment mixed
_refine_ls_matrix_type full
_refine_ls_number_parameters 593
_refine_ls_number_reflns 12150
_refine_ls_number_restraints 153
_refine_ls_restrained_S_all 0.883
_refine_ls_R_factor_all 0.0901
_refine_ls_R_factor_gt 0.0472
_refine_ls_shift/su_max 0.014
_refine_ls_shift/su_mean 0.000
_refine_ls_structure_factor_coef Fsqd
_refine_ls_weighting_details 'calc w=1/[\s^2^(Fo^2^)+(0.0650P)^2^+0.0000P] where P=(Fo^2^+2Fc^2^)/3'
_refine_ls_weighting_scheme calc
_refine_ls_wR_factor_gt 0.1072
_refine_ls_wR_factor_ref 0.1206
_reflns_number_gt 7051
_reflns_number_total 12150
_reflns_threshold_expression >2sigma(I)
_cod_data_source_file ic001260k_3.cif
_cod_data_source_block john97
_cod_database_code 4320144

loop_
_symmetry_equiv_pos_as_xyz
'x, y, z'
'-x, y+1/2, -z+1/2'
'-x, -y, -z'
'x, -y-1/2, z-1/2'

loop_
_atom_site_label
_atom_site_type_symbol
_atom_site_fract_x
_atom_site_fract_y
_atom_site_fract_z
_atom_site_U_iso_or_equiv
_atom_site_adp_type
_atom_site_occupancy
_atom_site_symmetry_multiplicity
_atom_site_calc_flag
_atom_site_refinement_flags
_atom_site_disorder_assembly
_atom_site_disorder_group
Te1 Te 0.72038(4) 0.26272(5) 0.240425(19) 0.05543(18) Uani 1 1 d . A .
Te2 Te 0.58278(4) 0.18383(5) 0.147122(18) 0.05078(17) Uani 1 1 d . A .
Te3 Te 0.67285(5) 0.49546(5) 0.157628(19) 0.0651(2) Uani 1 1 d . A .
Te4 Te 0.79968(4) 0.09114(5) 0.15444(2) 0.05783(19) Uani 1 1 d . . .
Te5 Te 0.71594(4) 0.30966(5) 0.056902(17) 0.05106(17) Uani 1 1 d . . .
Te6 Te 0.88666(5) 0.38311(6) 0.16778(2) 0.0710(2) Uani 1 1 d . . .
Cu1 Cu 0.65508(8) 0.32797(9) 0.17036(3) 0.0549(3) Uani 1 1 d . . .
Cu2 Cu 0.85193(8) 0.22599(10) 0.20635(3) 0.0638(4) Uani 1 1 d . A .
Cu3 Cu 0.69565(7) 0.14782(9) 0.09452(3) 0.0526(3) Uani 1 1 d . A .
Cu4 Cu 0.78345(9) 0.43816(10) 0.10706(3) 0.0685(4) Uani 1 1 d . A .
Cu5 Cu 0.79248(7) 0.26505(9) 0.12950(3) 0.0535(3) Uani 1 1 d . A .
P1 P 0.9343(2) 0.1716(4) 0.25837(11) 0.1038(14) Uani 1 1 d D . .
P2 P 0.6763(2) 0.0359(3) 0.04474(10) 0.0878(11) Uani 1 1 d D . .
P3 P 0.7999(4) 0.5716(4) 0.06618(15) 0.0576(13) Uani 0.60 1 d PD A 1
P3A P 0.8409(5) 0.5385(6) 0.0637(2) 0.0522(19) Uani 0.40 1 d PD A 2
C1 C 0.7426(7) 0.3670(10) 0.2885(3) 0.076(4) Uani 1 1 d . . .
C2 C 0.7595(9) 0.4558(10) 0.2775(4) 0.095(4) Uani 1 1 d . B .
C3 C 0.7772(13) 0.5235(12) 0.3106(5) 0.142(8) Uani 1 1 d . . .
C4 C 0.7737(15) 0.4979(15) 0.3537(7) 0.159(10) Uani 1 1 d . B .
C5 C 0.7550(13) 0.4115(18) 0.3643(4) 0.161(10) Uani 1 1 d . . .
C6 C 0.7377(9) 0.3397(12) 0.3324(3) 0.113(6) Uani 1 1 d . B .
C7 C 0.4843(6) 0.2042(6) 0.1045(3) 0.049(2) Uani 1 1 d . . .
C8 C 0.4134(6) 0.1757(8) 0.1203(3) 0.061(3) Uani 1 1 d . B .
C9 C 0.3475(7) 0.1904(9) 0.0942(4) 0.076(3) Uani 1 1 d . . .
C10 C 0.3513(8) 0.2297(8) 0.0523(4) 0.076(3) Uani 1 1 d . B .
C11 C 0.4207(7) 0.2556(9) 0.0373(3) 0.074(3) Uani 1 1 d . . .
C12 C 0.4890(6) 0.2421(7) 0.0631(3) 0.057(3) Uani 1 1 d . B .
C13 C 0.5889(7) 0.5459(8) 0.1121(3) 0.061(3) Uani 1 1 d . . .
C14 C 0.5711(8) 0.6381(9) 0.1120(4) 0.080(4) Uani 1 1 d . B .
C15 C 0.5124(10) 0.6735(11) 0.0830(5) 0.102(5) Uani 1 1 d . . .
C16 C 0.4716(8) 0.6130(12) 0.0544(4) 0.095(5) Uani 1 1 d . B .
C17 C 0.4899(8) 0.5201(11) 0.0550(4) 0.080(4) Uani 1 1 d . . .
C18 C 0.5465(7) 0.4845(9) 0.0835(3) 0.071(3) Uani 1 1 d . B .
C19 C 0.8928(8) 0.0332(10) 0.1210(4) 0.071(5) Uiso 0.60 1 d PG B 1
C20 C 0.8963(8) -0.0602(9) 0.1118(4) 0.068(5) Uiso 0.60 1 d PG B 1
C21 C 0.9567(9) -0.0950(8) 0.0883(5) 0.087(6) Uiso 0.60 1 d PG B 1
C22 C 1.0136(8) -0.0364(13) 0.0741(5) 0.114(9) Uiso 0.60 1 d PG B 1
C23 C 1.0100(9) 0.0570(12) 0.0833(6) 0.133(10) Uiso 0.60 1 d PG B 1
C24 C 0.9497(10) 0.0918(8) 0.1068(5) 0.086(6) Uiso 0.60 1 d PG B 1
C19A C 0.8923(10) 0.0611(10) 0.1142(4) 0.051(7) Uiso 0.40 1 d PG B 2
C20A C 0.9263(12) -0.0241(10) 0.1216(5) 0.22(3) Uiso 0.40 1 d PG B 2
C21A C 0.9892(13) -0.0500(11) 0.0977(6) 0.46(9) Uiso 0.40 1 d PG B 2
C22A C 1.0180(11) 0.0093(12) 0.0665(6) 0.140(17) Uiso 0.40 1 d PG B 2
C23A C 0.9839(8) 0.0945(10) 0.0591(5) 0.16(2) Uiso 0.40 1 d PG B 2
C24A C 0.9211(8) 0.1204(8) 0.0830(3) 0.128(15) Uiso 0.40 1 d PG B 2
C25 C 0.7913(5) 0.2877(7) 0.00497(19) 0.056(7) Uiso 0.60 1 d PG B 1
C26 C 0.8607(4) 0.2423(5) 0.01146(19) 0.069(5) Uiso 0.60 1 d PG B 1
C27 C 0.9073(5) 0.2268(7) -0.0240(3) 0.120(9) Uiso 0.60 1 d PG B 1
C28 C 0.8844(6) 0.2566(8) -0.0658(2) 0.099(7) Uiso 0.60 1 d PG B 1
C29 C 0.8151(6) 0.3021(6) -0.07227(17) 0.077(6) Uiso 0.60 1 d PG B 1
C30 C 0.7684(4) 0.3176(7) -0.0369(2) 0.056(4) Uiso 0.60 1 d PG B 1
C25A C 0.8016(5) 0.3014(7) 0.00815(18) 0.082(14) Uiso 0.40 1 d PG B 2
C26A C 0.8772(6) 0.3201(5) 0.0206(2) 0.093(10) Uiso 0.40 1 d PG B 2
C27A C 0.9333(5) 0.3202(8) -0.0107(4) 0.114(12) Uiso 0.40 1 d PG B 2
C28A C 0.9138(5) 0.3016(8) -0.0545(3) 0.095(10) Uiso 0.40 1 d PG B 2
C29A C 0.8382(6) 0.2829(6) -0.06695(17) 0.049(6) Uiso 0.40 1 d PG B 2
C30A C 0.7820(4) 0.2829(6) -0.0357(2) 0.049(6) Uiso 0.40 1 d PG B 2
C31 C 0.9873(5) 0.3736(11) 0.1364(3) 0.079(6) Uiso 0.60 1 d PG B 1
C32 C 1.0254(8) 0.4476(8) 0.1182(4) 0.082(6) Uiso 0.60 1 d PG B 1
C33 C 1.0971(8) 0.4350(10) 0.1008(4) 0.099(7) Uiso 0.60 1 d PG B 1
C34 C 1.1307(6) 0.3484(12) 0.1015(4) 0.162(13) Uiso 0.60 1 d PG B 1
C35 C 1.0926(9) 0.2745(9) 0.1196(5) 0.32(3) Uiso 0.60 1 d PG B 1
C36 C 1.0210(8) 0.2871(9) 0.1371(4) 0.22(2) Uiso 0.60 1 d PG B 1
C31A C 0.9967(6) 0.3383(11) 0.1372(3) 0.065(8) Uiso 0.40 1 d PG B 2
C32A C 1.0005(7) 0.3288(10) 0.0918(3) 0.060(6) Uiso 0.40 1 d PG B 2
C33A C 1.0697(9) 0.3075(11) 0.0731(3) 0.088(9) Uiso 0.40 1 d PG B 2
C34A C 1.1352(8) 0.2957(13) 0.0998(5) 0.116(13) Uiso 0.40 1 d PG B 2
C35A C 1.1315(8) 0.3053(12) 0.1451(5) 0.084(9) Uiso 0.40 1 d PG B 2
C36A C 1.0623(8) 0.3266(11) 0.1638(3) 0.077(8) Uiso 0.40 1 d PG B 2
C37 C 1.0377(9) 0.166(2) 0.2462(8) 0.108(8) Uiso 0.60 1 d PD B 1
C37A C 1.018(3) 0.095(4) 0.257(2) 0.18(2) Uiso 0.40 1 d PD B 2
C38 C 1.043(3) 0.093(4) 0.2181(15) 0.35(2) Uiso 1 1 d . . .
C39 C 0.9206(17) 0.0471(11) 0.2714(8) 0.112(8) Uiso 0.60 1 d PD B 1
C39A C 0.888(3) 0.139(4) 0.3107(9) 0.138(16) Uiso 0.40 1 d PD B 2
C40 C 0.8394(16) 0.0375(19) 0.2951(8) 0.185(9) Uiso 1 1 d . . .
C41 C 0.9327(15) 0.2284(17) 0.3120(5) 0.098(7) Uiso 0.60 1 d PD B 1
C41A C 0.996(3) 0.261(3) 0.2856(17) 0.16(2) Uiso 0.40 1 d PD B 2
C42 C 0.9554(15) 0.321(2) 0.3045(8) 0.177(9) Uiso 1 1 d . . .
C43 C 0.5991(11) 0.0333(18) 0.0041(6) 0.091(6) Uiso 0.60 1 d PD B 1
C43A C 0.632(3) 0.084(4) -0.0074(10) 0.131(17) Uiso 0.40 1 d PD B 2
C44 C 0.6111(13) 0.1174(15) -0.0236(6) 0.073(5) Uiso 0.60 1 d P B 1
C44A C 0.605(3) 0.038(3) -0.0480(13) 0.116(13) Uiso 0.40 1 d P B 2
C45 C 0.6794(16) -0.0806(12) 0.0699(7) 0.105(7) Uiso 0.60 1 d PD B 1
C45A C 0.5884(13) -0.029(2) 0.0579(9) 0.085(9) Uiso 0.40 1 d PD B 2
C46 C 0.6099(11) -0.0880(13) 0.1004(5) 0.123(5) Uiso 1 1 d . . .
C47 C 0.7679(11) 0.022(2) 0.0136(8) 0.112(8) Uiso 0.60 1 d PD B 1
C47A C 0.7390(19) -0.057(2) 0.0278(11) 0.097(10) Uiso 0.40 1 d PD B 2
C48 C 0.790(2) -0.032(2) -0.0090(10) 0.228(13) Uiso 1 1 d . . .
C49 C 0.8041(13) 0.6771(11) 0.1002(6) 0.070(5) Uiso 0.60 1 d PD A 1
C50 C 0.849(2) 0.740(3) 0.0615(11) 0.159(13) Uiso 0.60 1 d P A 1
C51 C 0.7209(10) 0.6089(15) 0.0274(5) 0.072(5) Uiso 0.60 1 d PD A 1
C52 C 0.7126(14) 0.5427(16) -0.0120(7) 0.078(6) Uiso 0.60 1 d P A 1
C53 C 0.8871(9) 0.5770(15) 0.0339(6) 0.077(5) Uiso 0.60 1 d PD A 1
C54 C 0.893(2) 0.669(3) 0.0080(12) 0.175(14) Uiso 0.60 1 d P A 1
C49A C 0.8254(19) 0.6555(14) 0.0860(10) 0.074(8) Uiso 0.40 1 d PD A 2
C50A C 0.8691(14) 0.6763(17) 0.1321(7) 0.050(5) Uiso 0.40 1 d P A 2
C51A C 0.8000(15) 0.5388(19) 0.0069(5) 0.061(6) Uiso 0.40 1 d PD A 2
C52A C 0.702(2) 0.559(3) 0.0086(12) 0.084(10) Uiso 0.40 1 d P A 2
C53A C 0.9427(10) 0.541(2) 0.0493(8) 0.067(7) Uiso 0.40 1 d PD A 2
C54A C 0.996(2) 0.564(2) 0.0896(10) 0.090(9) Uiso 0.40 1 d P A 2
P4 P 0.5666(2) -0.0626(2) 0.27343(9) 0.0688(8) Uani 1 1 d . . .
C55 C 0.5949(8) 0.0532(8) 0.2646(4) 0.078(3) Uani 1 1 d . . .
C56 C 0.5386(10) 0.1216(10) 0.2851(6) 0.117(6) Uani 1 1 d . . .
C57 C 0.4739(8) -0.0870(11) 0.2483(4) 0.092(4) Uani 1 1 d . . .
C58 C 0.4729(9) -0.0776(14) 0.1975(5) 0.124(6) Uani 1 1 d . . .
C59 C 0.5628(8) -0.0835(9) 0.3319(4) 0.078(3) Uani 1 1 d . . .
C60 C 0.6382(10) -0.0664(12) 0.3562(4) 0.106(5) Uani 1 1 d . . .
C61 C 0.6352(8) -0.1383(8) 0.2511(3) 0.071(3) Uani 1 1 d . . .
C62 C 0.6252(9) -0.2335(10) 0.2599(4) 0.091(4) Uani 1 1 d . . .
C63 C 0.6783(12) -0.2951(11) 0.2432(6) 0.115(6) Uani 1 1 d . . .
C64 C 0.7382(14) -0.2632(16) 0.2164(7) 0.146(8) Uani 1 1 d . . .
C65 C 0.7448(12) -0.1716(15) 0.2086(7) 0.148(8) Uani 1 1 d . . .
C66 C 0.6934(11) -0.1056(11) 0.2257(5) 0.118(6) Uani 1 1 d . . .

loop_
_atom_site_aniso_label
_atom_site_aniso_U_11
_atom_site_aniso_U_22
_atom_site_aniso_U_33
_atom_site_aniso_U_23
_atom_site_aniso_U_13
_atom_site_aniso_U_12
Te1 0.0578(5) 0.0571(4) 0.0517(3) 0.0044(3) 0.0066(3) 0.0015(3)
Te2 0.0496(4) 0.0507(4) 0.0524(3) 0.0037(3) 0.0065(3) 0.0007(3)
Te3 0.0944(6) 0.0525(4) 0.0479(3) 0.0013(3) -0.0034(3) -0.0115(4)
Te4 0.0500(4) 0.0661(5) 0.0576(3) -0.0045(3) 0.0053(3) 0.0101(4)
Te5 0.0523(4) 0.0592(4) 0.0421(3) -0.0022(3) 0.0070(2) -0.0131(3)
Te6 0.0636(5) 0.0983(6) 0.0510(3) -0.0093(3) 0.0027(3) -0.0316(4)
Cu1 0.0644(9) 0.0508(8) 0.0500(6) -0.0016(5) 0.0078(5) 0.0016(6)
Cu2 0.0561(8) 0.0886(10) 0.0464(6) -0.0049(6) -0.0021(5) 0.0042(7)
Cu3 0.0466(8) 0.0540(8) 0.0574(6) -0.0051(5) 0.0049(5) -0.0050(6)
Cu4 0.0949(11) 0.0663(9) 0.0445(6) 0.0031(5) 0.0047(6) -0.0332(8)
Cu5 0.0490(8) 0.0648(8) 0.0467(5) -0.0031(5) 0.0029(5) -0.0111(6)
P1 0.069(2) 0.165(4) 0.0757(19) 0.010(2) -0.0130(17) 0.014(3)
P2 0.126(3) 0.068(2) 0.0696(17) -0.0169(15) 0.0083(18) -0.018(2)
P3 0.064(4) 0.060(4) 0.049(2) 0.008(2) -0.002(2) -0.008(3)
P3A 0.054(5) 0.045(5) 0.057(4) 0.013(3) 0.000(4) -0.004(4)
C1 0.092(9) 0.096(10) 0.041(5) -0.001(5) 0.007(5) 0.041(8)
C2 0.124(13) 0.075(10) 0.085(8) -0.015(7) -0.015(8) 0.026(9)
C3 0.22(2) 0.107(13) 0.097(10) -0.042(9) -0.069(12) 0.053(13)
C4 0.21(2) 0.114(16) 0.147(17) -0.062(14) -0.058(15) 0.087(17)
C5 0.22(2) 0.22(2) 0.047(7) -0.061(11) -0.029(9) 0.10(2)
C6 0.134(14) 0.153(15) 0.052(6) -0.008(7) 0.012(7) 0.057(12)
C7 0.063(7) 0.033(5) 0.051(5) -0.004(4) 0.007(4) 0.007(5)
C8 0.047(7) 0.056(7) 0.079(6) 0.001(5) 0.012(5) 0.003(5)
C9 0.046(7) 0.069(8) 0.114(9) 0.010(7) 0.004(6) -0.003(6)
C10 0.074(9) 0.054(7) 0.100(8) 0.007(6) -0.008(7) -0.008(6)
C11 0.066(9) 0.087(9) 0.068(6) 0.012(6) -0.008(6) -0.003(7)
C12 0.059(7) 0.051(6) 0.060(5) -0.005(4) 0.006(5) -0.004(5)
C13 0.078(8) 0.057(7) 0.051(5) 0.001(4) 0.015(5) -0.023(6)
C14 0.088(10) 0.064(9) 0.088(8) 0.018(6) 0.008(7) -0.010(7)
C15 0.121(13) 0.090(11) 0.094(9) 0.023(8) -0.005(9) 0.005(10)
C16 0.079(10) 0.120(14) 0.086(8) 0.039(9) 0.014(7) 0.000(9)
C17 0.068(9) 0.106(12) 0.068(6) 0.011(7) 0.007(6) -0.017(8)
C18 0.068(8) 0.092(9) 0.053(5) 0.008(5) 0.005(5) -0.014(7)
P4 0.077(2) 0.061(2) 0.0688(16) 0.0102(13) 0.0225(14) -0.0080(16)
C55 0.091(10) 0.054(7) 0.090(7) 0.015(6) 0.030(7) -0.003(7)
C56 0.117(14) 0.066(9) 0.171(14) 0.025(9) 0.064(11) 0.024(9)
C57 0.077(10) 0.115(12) 0.084(8) 0.015(7) 0.011(7) -0.032(8)
C58 0.086(12) 0.184(19) 0.102(10) 0.022(10) -0.004(8) -0.047(12)
C59 0.091(10) 0.070(8) 0.073(7) 0.026(6) 0.013(6) -0.008(7)
C60 0.119(13) 0.121(13) 0.077(8) 0.010(8) 0.010(8) 0.016(10)
C61 0.096(10) 0.057(7) 0.062(6) -0.008(5) 0.018(6) 0.001(7)
C62 0.113(12) 0.067(9) 0.091(8) -0.008(7) -0.003(8) 0.004(8)
C63 0.145(17) 0.072(11) 0.125(12) -0.024(9) -0.027(11) 0.021(11)
C64 0.16(2) 0.117(17) 0.158(16) -0.065(13) 0.046(14) 0.006(15)
C65 0.127(17) 0.107(15) 0.212(19) -0.074(14) 0.063(14) -0.004(13)
C66 0.141(16) 0.096(12) 0.121(11) -0.014(9) 0.068(10) -0.008(11)

loop_
_atom_type_symbol
_atom_type_description
_atom_type_scat_dispersion_real
_atom_type_scat_dispersion_imag
_atom_type_scat_source
C C 0.0033 0.0016 'International Tables Vol C Tables 4.2.6.8 and 6.1.1.4'
H H 0.0000 0.0000 'International Tables Vol C Tables 4.2.6.8 and 6.1.1.4'
P P 0.1023 0.0942 'International Tables Vol C Tables 4.2.6.8 and 6.1.1.4'
Cu Cu 0.3201 1.2651 'International Tables Vol C Tables 4.2.6.8 and 6.1.1.4'
Te Te -0.5308 1.6751 'International Tables Vol C Tables 4.2.6.8 and 6.1.1.4'

loop_
_geom_angle_atom_site_label_1
_geom_angle_atom_site_label_2
_geom_angle_atom_site_label_3
_geom_angle
_geom_angle_site_symmetry_1
_geom_angle_site_symmetry_3
_geom_angle_publ_flag
C1 Te1 Cu1 111.8(3) . . ?
C1 Te1 Cu2 106.0(3) . . ?
Cu1 Te1 Cu2 96.83(4) . . ?
C7 Te2 Cu1 115.9(2) . . ?
C7 Te2 Cu3 105.3(2) . . ?
Cu1 Te2 Cu3 87.54(4) . . ?
C13 Te3 Cu1 110.7(3) . . ?
C13 Te3 Cu4 103.5(3) . . ?
Cu1 Te3 Cu4 83.07(5) . . ?
C19A Te4 C19 12.3(5) . . ?
C19A Te4 Cu5 93.6(3) . . ?
C19 Te4 Cu5 105.8(4) . . ?
C19A Te4 Cu3 100.8(3) . . ?
C19 Te4 Cu3 108.2(4) . . ?
Cu5 Te4 Cu3 58.81(4) . . ?
C19A Te4 Cu2 104.0(5) . . ?
C19 Te4 Cu2 108.9(4) . . ?
Cu5 Te4 Cu2 58.39(4) . . ?
Cu3 Te4 Cu2 112.96(5) . . ?
C25 Te5 C25A 7.6 . . ?
C25 Te5 Cu5 106.1(2) . . ?
C25A Te5 Cu5 102.7(2) . . ?
C25 Te5 Cu3 106.5(3) . . ?
C25A Te5 Cu3 110.8(2) . . ?
Cu5 Te5 Cu3 59.22(4) . . ?
C25 Te5 Cu4 105.0(3) . . ?
C25A Te5 Cu4 97.4(3) . . ?
Cu5 Te5 Cu4 59.26(4) . . ?
Cu3 Te5 Cu4 116.15(4) . . ?
C31 Te6 C31A 13.10(13) . . ?
C31 Te6 Cu5 106.7(4) . . ?
C31A Te6 Cu5 99.1(3) . . ?
C31 Te6 Cu2 111.4(5) . . ?
C31A Te6 Cu2 98.3(4) . . ?
Cu5 Te6 Cu2 58.75(4) . . ?
C31 Te6 Cu4 105.8(3) . . ?
C31A Te6 Cu4 111.5(3) . . ?
Cu5 Te6 Cu4 59.29(4) . . ?
Cu2 Te6 Cu4 114.00(5) . . ?
Te3 Cu1 Te2 146.11(5) . . ?
Te3 Cu1 Te1 115.94(5) . . ?
Te2 Cu1 Te1 97.37(5) . . ?
Te3 Cu1 Cu5 97.66(5) . . ?
Te2 Cu1 Cu5 91.82(5) . . ?
Te1 Cu1 Cu5 83.52(4) . . ?
P1 Cu2 Cu5 160.25(12) . . ?
P1 Cu2 Te1 110.15(11) . . ?
Cu5 Cu2 Te1 88.95(5) . . ?
P1 Cu2 Te6 117.69(14) . . ?
Cu5 Cu2 Te6 60.12(4) . . ?
Te1 Cu2 Te6 102.57(6) . . ?
P1 Cu2 Te4 110.89(14) . . ?
Cu5 Cu2 Te4 60.49(4) . . ?
Te1 Cu2 Te4 95.60(5) . . ?
Te6 Cu2 Te4 116.95(4) . . ?
P2 Cu3 Cu5 146.36(13) . . ?
P2 Cu3 Te2 117.13(12) . . ?
Cu5 Cu3 Te2 96.41(5) . . ?
P2 Cu3 Te5 111.96(10) . . ?
Cu5 Cu3 Te5 59.92(4) . . ?
Te2 Cu3 Te5 101.52(5) . . ?
P2 Cu3 Te4 108.71(12) . . ?
Cu5 Cu3 Te4 60.28(4) . . ?
Te2 Cu3 Te4 98.89(4) . . ?
Te5 Cu3 Te4 118.23(5) . . ?
P3A Cu4 P3 21.9(2) . . ?
P3A Cu4 Cu5 139.6(2) . . ?
P3 Cu4 Cu5 159.35(17) . . ?
P3A Cu4 Te3 119.4(2) . . ?
P3 Cu4 Te3 98.82(17) . . ?
Cu5 Cu4 Te3 101.00(5) . . ?
P3A Cu4 Te6 107.4(2) . . ?
P3 Cu4 Te6 121.90(15) . . ?
Cu5 Cu4 Te6 59.67(4) . . ?
Te3 Cu4 Te6 100.57(4) . . ?
P3A Cu4 Te5 108.69(19) . . ?
P3 Cu4 Te5 109.90(12) . . ?
Cu5 Cu4 Te5 59.61(4) . . ?
Te3 Cu4 Te5 103.64(5) . . ?
Te6 Cu4 Te5 117.55(6) . . ?
Cu2 Cu5 Cu3 117.38(6) . . ?
Cu2 Cu5 Cu4 117.79(6) . . ?
Cu3 Cu5 Cu4 119.49(6) . . ?
Cu2 Cu5 Te5 172.57(6) . . ?
Cu3 Cu5 Te5 60.86(4) . . ?
Cu4 Cu5 Te5 61.13(4) . . ?
Cu2 Cu5 Te6 61.13(4) . . ?
Cu3 Cu5 Te6 177.57(6) . . ?
Cu4 Cu5 Te6 61.04(4) . . ?
Te5 Cu5 Te6 120.34(5) . . ?
Cu2 Cu5 Te4 61.12(4) . . ?
Cu3 Cu5 Te4 60.91(4) . . ?
Cu4 Cu5 Te4 178.29(6) . . ?
Te5 Cu5 Te4 119.74(5) . . ?
Te6 Cu5 Te4 118.48(5) . . ?
Cu2 Cu5 Cu1 89.72(5) . . ?
Cu3 Cu5 Cu1 81.09(5) . . ?
Cu4 Cu5 Cu1 76.31(5) . . ?
Te5 Cu5 Cu1 82.88(4) . . ?
Te6 Cu5 Cu1 96.89(5) . . ?
Te4 Cu5 Cu1 102.24(5) . . ?
C41 P1 C37A 109(2) . . ?
C41 P1 C37 104.0(12) . . ?
C37A P1 C37 36(2) . . ?
C41 P1 C39A 48.3(17) . . ?
C37A P1 C39A 103(3) . . ?
C37 P1 C39A 127.5(17) . . ?
C41 P1 C41A 46.9(19) . . ?
C37A P1 C41A 89(3) . . ?
C37 P1 C41A 64(2) . . ?
C39A P1 C41A 93(2) . . ?
C41 P1 C39 104.0(11) . . ?
C37A P1 C39 62(2) . . ?
C37 P1 C39 97.4(13) . . ?
C39A P1 C39 60.9(18) . . ?
C41A P1 C39 131(2) . . ?
C41 P1 Cu2 116.1(8) . . ?
C37A P1 Cu2 134(2) . . ?
C37 P1 Cu2 118.7(8) . . ?
C39A P1 Cu2 113.8(15) . . ?
C41A P1 Cu2 114.5(18) . . ?
C39 P1 Cu2 114.0(8) . . ?
C43 P2 C47A 103.5(14) . . ?
C43 P2 C45 105.9(12) . . ?
C47A P2 C45 55.3(14) . . ?
C43 P2 C45A 62.1(12) . . ?
C47A P2 C45A 100.9(17) . . ?
C45 P2 C45A 57.3(13) . . ?
C43 P2 C43A 31.8(16) . . ?
C47A P2 C43A 105.7(19) . . ?
C45 P2 C43A 133.9(19) . . ?
C45A P2 C43A 93(2) . . ?
C43 P2 C47 106.3(11) . . ?
C47A P2 C47 41.8(14) . . ?
C45 P2 C47 95.2(13) . . ?
C45A P2 C47 140.1(14) . . ?
C43A P2 C47 87.0(18) . . ?
C43 P2 Cu3 124.9(8) . . ?
C47A P2 Cu3 130.6(11) . . ?
C45 P2 Cu3 112.5(7) . . ?
C45A P2 Cu3 109.4(10) . . ?
C43A P2 Cu3 110.4(17) . . ?
C47 P2 Cu3 107.9(9) . . ?
C53 P3 C49 104.2(10) . . ?
C53 P3 C51 105.0(9) . . ?
C49 P3 C51 97.3(10) . . ?
C53 P3 Cu4 116.0(8) . . ?
C49 P3 Cu4 113.3(6) . . ?
C51 P3 Cu4 118.5(7) . . ?
C51A P3A C53A 97.1(12) . . ?
C51A P3A C49A 106.5(14) . . ?
C53A P3A C49A 102.6(14) . . ?
C51A P3A Cu4 112.8(9) . . ?
C53A P3A Cu4 127.8(10) . . ?
C49A P3A Cu4 108.0(11) . . ?
C2 C1 C6 121.5(13) . . ?
C2 C1 Te1 122.6(8) . . ?
C6 C1 Te1 115.9(11) . . ?
C1 C2 C3 121.3(13) . . ?
C4 C3 C2 118.0(18) . . ?
C5 C4 C3 120.4(16) . . ?
C4 C5 C6 124.2(16) . . ?
C1 C6 C5 114.5(17) . . ?
C12 C7 C8 120.7(9) . . ?
C12 C7 Te2 122.4(8) . . ?
C8 C7 Te2 116.9(6) . . ?
C9 C8 C7 118.8(10) . . ?
C8 C9 C10 121.1(11) . . ?
C11 C10 C9 119.3(11) . . ?
C10 C11 C12 121.1(10) . . ?
C7 C12 C11 119.0(10) . . ?
C14 C13 C18 119.6(11) . . ?
C14 C13 Te3 119.4(8) . . ?
C18 C13 Te3 120.9(9) . . ?
C13 C14 C15 120.7(12) . . ?
C16 C15 C14 119.5(14) . . ?
C17 C16 C15 119.2(13) . . ?
C16 C17 C18 121.9(12) . . ?
C17 C18 C13 119.1(12) . . ?
C20 C19 C24 120.0 . . ?
C20 C19 Te4 121.7(9) . . ?
C24 C19 Te4 118.3(9) . . ?
C19 C20 C21 120.0 . . ?
C22 C21 C20 120.0 . . ?
C21 C22 C23 120.0 . . ?
C24 C23 C22 120.0 . . ?
C23 C24 C19 120.0 . . ?
C20A C19A C24A 120.0 . . ?
C20A C19A Te4 115.1(4) . . ?
C24A C19A Te4 124.8(5) . . ?
C21A C20A C19A 120.0 . . ?
C20A C21A C22A 120.0 . . ?
C23A C22A C21A 120.0 . . ?
C22A C23A C24A 120.0 . . ?
C23A C24A C19A 120.0 . . ?
C26 C25 C30 120.0 . . ?
C26 C25 Te5 121.9(3) . . ?
C30 C25 Te5 118.0(3) . . ?
C25 C26 C27 120.0 . . ?
C28 C27 C26 120.0 . . ?
C29 C28 C27 120.0 . . ?
C28 C29 C30 120.0 . . ?
C29 C30 C25 120.0 . . ?
C26A C25A C30A 120.0 . . ?
C26A C25A Te5 118.7(5) . . ?
C30A C25A Te5 121.2(5) . . ?
C25A C26A C27A 120.0 . . ?
C28A C27A C26A 120.0 . . ?
C29A C28A C27A 120.0 . . ?
C28A C29A C30A 120.1 . . ?
C25A C30A C29A 120.0 . . ?
C32 C31 C36 120.0 . . ?
C32 C31 Te6 124.6(10) . . ?
C36 C31 Te6 115.2(10) . . ?
C31 C32 C33 120.0 . . ?
C34 C33 C32 120.0 . . ?
C33 C34 C35 120.0 . . ?
C34 C35 C36 120.0 . . ?
C35 C36 C31 120.0 . . ?
C32A C31A C36A 120.0 . . ?
C32A C31A Te6 120.5(6) . . ?
C36A C31A Te6 119.4(6) . . ?
C33A C32A C31A 120.0 . . ?
C32A C33A C34A 120.0 . . ?
C35A C34A C33A 120.1 . . ?
C34A C35A C36A 120.0 . . ?
C35A C36A C31A 120.0 . . ?
C38 C37 P1 105(3) . . ?
C38 C37A P1 109(4) . . ?
C37A C38 C37 51(4) . . ?
C40 C39 P1 107.3(17) . . ?
C40 C39A P1 102(2) . . ?
C39 C40 C39A 67.9(17) . . ?
C42 C41 P1 105.8(16) . . ?
C42 C41A P1 111(3) . . ?
C41A C42 C41 66(3) . . ?
C44 C43 P2 104.6(15) . . ?
C44A C43A P2 131(4) . . ?
C46 C45 P2 107.2(14) . . ?
C46 C45A P2 106.0(15) . . ?
C45 C46 C45A 69.2(14) . . ?
C48 C47 P2 135(3) . . ?
C48 C47A P2 114(2) . . ?
C47 C48 C47A 59(2) . . ?
C50 C49 P3 93.7(15) . . ?
C52 C51 P3 111.0(13) . . ?
C54 C53 P3 112.0(19) . . ?
C50A C49A P3A 115.0(18) . . ?
C52A C51A P3A 108.8(18) . . ?
C54A C53A P3A 111.9(18) . . ?
C55 P4 C61 109.5(6) . . ?
C55 P4 C57 111.9(7) . . ?
C61 P4 C57 108.9(7) . . ?
C55 P4 C59 109.2(6) . . ?
C61 P4 C59 108.6(6) . . ?
C57 P4 C59 108.6(6) . . ?
C56 C55 P4 111.4(9) . . ?
C58 C57 P4 112.5(9) . . ?
C60 C59 P4 113.1(9) . . ?
C66 C61 C62 122.5(13) . . ?
C66 C61 P4 121.2(10) . . ?
C62 C61 P4 116.3(10) . . ?
C63 C62 C61 117.9(15) . . ?
C62 C63 C64 120.6(16) . . ?
C65 C64 C63 119.1(17) . . ?
C64 C65 C66 122.7(19) . . ?
C61 C66 C65 117.2(16) . . ?

loop_
_geom_bond_atom_site_label_1
_geom_bond_atom_site_label_2
_geom_bond_distance
_geom_bond_site_symmetry_2
_geom_bond_publ_flag
Te1 C1 2.134(12) . ?
Te1 Cu1 2.5639(13) . ?
Te1 Cu2 2.6100(15) . ?
Te2 C7 2.138(9) . ?
Te2 Cu1 2.5365(14) . ?
Te2 Cu3 2.6352(14) . ?
Te3 C13 2.113(11) . ?
Te3 Cu1 2.4889(15) . ?
Te3 Cu4 2.6463(17) . ?
Te4 C19A 2.107(17) . ?
Te4 C19 2.123(11) . ?
Te4 Cu5 2.6435(15) . ?
Te4 Cu3 2.6599(13) . ?
Te4 Cu2 2.6600(15) . ?
Te5 C25 2.116(6) . ?
Te5 C25A 2.146(7) . ?
Te5 Cu5 2.6227(12) . ?
Te5 Cu3 2.6473(14) . ?
Te5 Cu4 2.6626(14) . ?
Te6 C31 2.035(9) . ?
Te6 C31A 2.262(11) . ?
Te6 Cu5 2.6235(13) . ?
Te6 Cu2 2.6497(17) . ?
Te6 Cu4 2.6595(16) . ?
Cu1 Cu5 2.8909(18) . ?
Cu2 P1 2.245(4) . ?
Cu2 Cu5 2.5869(15) . ?
Cu3 P2 2.240(3) . ?
Cu3 Cu5 2.6040(17) . ?
Cu4 P3A 2.230(8) . ?
Cu4 P3 2.329(6) . ?
Cu4 Cu5 2.6132(19) . ?
P1 C41 1.829(13) . ?
P1 C37A 1.839(16) . ?
P1 C37 1.859(14) . ?
P1 C39A 1.867(15) . ?
P1 C41A 1.869(16) . ?
P1 C39 1.872(14) . ?
P2 C43 1.798(13) . ?
P2 C47A 1.828(15) . ?
P2 C45 1.861(14) . ?
P2 C45A 1.863(15) . ?
P2 C43A 1.871(16) . ?
P2 C47 1.899(14) . ?
P3 C53 1.844(13) . ?
P3 C49 1.852(13) . ?
P3 C51 1.864(13) . ?
P3A C51A 1.844(14) . ?
P3A C53A 1.847(15) . ?
P3A C49A 1.858(15) . ?
C1 C2 1.369(19) . ?
C1 C6 1.398(15) . ?
C2 C3 1.435(19) . ?
C3 C4 1.37(3) . ?
C4 C5 1.34(3) . ?
C5 C6 1.45(2) . ?
C7 C12 1.381(12) . ?
C7 C8 1.408(14) . ?
C8 C9 1.393(15) . ?
C9 C10 1.399(16) . ?
C10 C11 1.365(17) . ?
C11 C12 1.419(15) . ?
C13 C14 1.378(16) . ?
C13 C18 1.435(15) . ?
C14 C15 1.427(18) . ?
C15 C16 1.41(2) . ?
C16 C17 1.39(2) . ?
C17 C18 1.393(17) . ?
C19 C20 1.3900 . ?
C19 C24 1.3900 . ?
C20 C21 1.3900 . ?
C21 C22 1.3900 . ?
C22 C23 1.3900 . ?
C23 C24 1.3900 . ?
C19A C20A 1.3900 . ?
C19A C24A 1.3900 . ?
C20A C21A 1.3900 . ?
C21A C22A 1.3900 . ?
C22A C23A 1.3900 . ?
C23A C24A 1.3900 . ?
C25 C26 1.3897 . ?
C25 C30 1.3910 . ?
C26 C27 1.3910 . ?
C27 C28 1.3901 . ?
C28 C29 1.3893 . ?
C29 C30 1.3898 . ?
C25A C26A 1.3900 . ?
C25A C30A 1.3900 . ?
C26A C27A 1.3902 . ?
C27A C28A 1.3897 . ?
C28A C29A 1.3892 . ?
C29A C30A 1.3902 . ?
C31 C32 1.3900 . ?
C31 C36 1.3900 . ?
C32 C33 1.3900 . ?
C33 C34 1.3900 . ?
C34 C35 1.3900 . ?
C35 C36 1.3900 . ?
C31A C32A 1.3899 . ?
C31A C36A 1.3905 . ?
C32A C33A 1.3894 . ?
C33A C34A 1.3905 . ?
C34A C35A 1.3889 . ?
C35A C36A 1.3902 . ?
C37 C38 1.36(5) . ?
C37A C38 1.28(6) . ?
C39 C40 1.62(3) . ?
C39A C40 1.77(5) . ?
C41 C42 1.43(3) . ?
C41A C42 1.28(6) . ?
C43 C44 1.51(3) . ?
C43A C44A 1.47(6) . ?
C45 C46 1.56(3) . ?
C45A C46 1.58(3) . ?
C47 C48 1.12(4) . ?
C47A C48 1.51(4) . ?
C49 C50 1.70(4) . ?
C51 C52 1.54(3) . ?
C53 C54 1.56(4) . ?
C49A C50A 1.60(4) . ?
C51A C52A 1.74(5) . ?
C53A C54A 1.54(4) . ?
P4 C55 1.779(12) . ?
P4 C61 1.780(12) . ?
P4 C57 1.803(14) . ?
P4 C59 1.807(10) . ?
C55 C56 1.546(18) . ?
C57 C58 1.552(17) . ?
C59 C60 1.51(2) . ?
C61 C66 1.383(18) . ?
C61 C62 1.422(17) . ?
C62 C63 1.40(2) . ?
C63 C64 1.43(3) . ?
C64 C65 1.36(3) . ?
C65 C66 1.43(2) . ?
